data_4513022
loop_
_publ_author_name
'Goura, Joydeb'
'Walsh, James P. S.'
'Tuna, Floriana'
'Halder, Ritesh'
'Maji, Tapas Kumar'
'Chandrasekhar, Vadapalli'

_publ_section_title
;
 P--C Bond Cleavage-Assisted Lanthanide Phosphate Coordination Polymers
;
_journal_issue 6
_journal_name_full 'Crystal Growth &amp; Design'
_journal_page_first 2555
_journal_paper_doi 10.1021/cg5017005
_journal_volume 15
_journal_year 2015
_chemical_formula_moiety 'Dy4 H16 O44 P9 '
_chemical_formula_sum 'Dy4 H16 O44 P9'
_chemical_formula_weight 1648.86
_chemical_name_systematic
; 
 ? 
;
_space_group_IT_number 15
_symmetry_cell_setting monoclinic
_symmetry_space_group_name_Hall '-C 2yc'
_symmetry_space_group_name_H-M 'C 1 2/c 1'
_atom_sites_solution_hydrogens geom
_atom_sites_solution_primary direct
_atom_sites_solution_secondary difmap
_audit_creation_method SHELXL-97
_cell_angle_alpha 90.000(5)
_cell_angle_beta 95.672(5)
_cell_angle_gamma 90.000(5)
_cell_formula_units_Z 4
_cell_length_a 8.965(5)
_cell_length_b 18.187(5)
_cell_length_c 21.316(5)
_cell_measurement_reflns_used 3518
_cell_measurement_temperature 100(2)
_cell_measurement_theta_max 28.20
_cell_measurement_theta_min 2.24
_cell_volume 3458(2)
_computing_cell_refinement 'Bruker SMART'
_computing_data_collection 'Bruker SMART'
_computing_data_reduction 'Bruker SAINT'
_computing_molecular_graphics 'Bruker SHELXTL'
_computing_publication_material 'Bruker SHELXTL'
_computing_structure_refinement 'SHELXL-97 (Sheldrick, 1997)'
_computing_structure_solution 'SHELXS-97 (Sheldrick, 1990)'
_diffrn_ambient_temperature 100(2)
_diffrn_measured_fraction_theta_full 0.980
_diffrn_measured_fraction_theta_max 0.980
_diffrn_measurement_device_type 'CCD area detector'
_diffrn_measurement_method 'phi and omega scans'
_diffrn_radiation_monochromator graphite
_diffrn_radiation_source 'fine-focus sealed tube'
_diffrn_radiation_type MoK\a
_diffrn_radiation_wavelength 0.71069
_diffrn_reflns_av_R_equivalents 0.0449
_diffrn_reflns_av_sigmaI/netI 0.0483
_diffrn_reflns_limit_h_max 10
_diffrn_reflns_limit_h_min -8
_diffrn_reflns_limit_k_max 22
_diffrn_reflns_limit_k_min -22
_diffrn_reflns_limit_l_max 25
_diffrn_reflns_limit_l_min -25
_diffrn_reflns_number 9086
_diffrn_reflns_theta_full 25.50
_diffrn_reflns_theta_max 25.50
_diffrn_reflns_theta_min 2.24
_exptl_absorpt_coefficient_mu 9.104
_exptl_absorpt_correction_T_max 1.00
_exptl_absorpt_correction_T_min 0.574237
_exptl_absorpt_correction_type empirical
_exptl_absorpt_process_details sadabs
_exptl_crystal_colour colorless
_exptl_crystal_density_diffrn 3.166
_exptl_crystal_density_method 'not measured'
_exptl_crystal_description block
_exptl_crystal_F_000 3068
_exptl_crystal_size_max 0.12
_exptl_crystal_size_mid 0.11
_exptl_crystal_size_min 0.09
_refine_diff_density_max 1.656
_refine_diff_density_min -1.225
_refine_diff_density_rms 0.280
_refine_ls_extinction_method none
_refine_ls_goodness_of_fit_ref 1.049
_refine_ls_hydrogen_treatment constr
_refine_ls_matrix_type full
_refine_ls_number_parameters 258
_refine_ls_number_reflns 3157
_refine_ls_number_restraints 6
_refine_ls_restrained_S_all 1.049
_refine_ls_R_factor_all 0.0424
_refine_ls_R_factor_gt 0.0327
_refine_ls_shift/su_max 0.002
_refine_ls_shift/su_mean 0.000
_refine_ls_structure_factor_coef Fsqd
_refine_ls_weighting_details 'calc w=1/[\s^2^(Fo^2^)+(0.0378P)^2^+15.2594P] where P=(Fo^2^+2Fc^2^)/3'
_refine_ls_weighting_scheme calc
_refine_ls_wR_factor_gt 0.0731
_refine_ls_wR_factor_ref 0.0775
_reflns_number_gt 2743
_reflns_number_total 3157
_reflns_threshold_expression >2sigma(I)
_cod_data_source_file cg5017005_si_003.cif
_cod_data_source_block Complex_2
_cod_depositor_comments
;
The following automatic conversions were performed:

'_symmetry_cell_setting' value 'Monoclinic' changed to 'monoclinic'
according to
/usr/data/users/saulius/crontab/automatic-downloads/rss-feeds/ACS/lib/dictionaries/cif_core.dic
dictionary named 'cif_core.dic' version 2.4.2 from 2011-04-26.

Automatic conversion script
Id: cif_fix_values 3271 2015-04-21 07:52:19Z andrius 

 Adding full bibliography for 4513021--4513023.cif.
;
_cod_original_sg_symbol_H-M C2/c
_cod_original_formula_sum 'Dy4 H16 O44 P9 '
_cod_database_code 4513022

loop_
_symmetry_equiv_pos_as_xyz
'x, y, z'
'-x, y, -z+1/2'
'x+1/2, y+1/2, z'
'-x+1/2, y+1/2, -z+1/2'
'-x, -y, -z'
'x, -y, z-1/2'
'-x+1/2, -y+1/2, -z'
'x+1/2, -y+1/2, z-1/2'

loop_
_atom_site_label
_atom_site_type_symbol
_atom_site_fract_x
_atom_site_fract_y
_atom_site_fract_z
_atom_site_U_iso_or_equiv
_atom_site_adp_type
_atom_site_occupancy
_atom_site_symmetry_multiplicity
_atom_site_calc_flag
_atom_site_refinement_flags
Dy1 Dy 1.17690(4) 0.112070(16) 0.933704(14) 0.00782(11) Uani 1 1 d .
Dy2 Dy 0.68803(4) 0.311104(16) 0.878626(14) 0.00901(11) Uani 1 1 d .
P1 P 1.3637(2) -0.00820(9) 0.87392(8) 0.0070(4) Uani 1 1 d .
P2 P 0.9806(2) -0.06440(9) 0.92755(8) 0.0098(4) Uani 1 1 d .
P3 P 0.86100(19) 0.18311(9) 0.82570(8) 0.0060(4) Uani 1 1 d .
P4 P 1.00596(19) 0.27646(9) 1.00056(7) 0.0045(3) Uani 1 1 d .
P5 P 0.5000 0.30907(12) 0.7500 0.0067(5) Uani 1 2 d S
O1 O 1.2470(6) 0.0380(3) 0.8404(2) 0.0203(12) Uani 1 1 d .
O2 O 1.3689(6) 0.0168(3) 0.9404(2) 0.0178(11) Uani 1 1 d .
O4 O 1.5076(6) 0.0026(3) 0.8485(2) 0.0188(12) Uani 1 1 d .
O6 O 1.0088(5) 0.0149(2) 0.9309(2) 0.0114(10) Uani 1 1 d .
O8 O 0.8430(5) -0.0797(2) 0.9582(2) 0.0122(10) Uani 1 1 d .
O7 O 0.9691(6) -0.0920(3) 0.8632(2) 0.0222(12) Uani 1 1 d .
O12 O 0.9868(5) 0.1383(2) 0.8528(2) 0.0115(10) Uani 1 1 d U
O15 O 0.8098(6) 0.1560(3) 0.7627(2) 0.0155(11) Uani 1 1 d .
O13 O 0.7368(6) 0.1806(2) 0.8668(2) 0.0159(11) Uani 1 1 d .
O14 O 0.8997(6) 0.2630(2) 0.8246(2) 0.0145(11) Uani 1 1 d .
O9 O 1.0763(6) 0.2173(3) 0.9677(2) 0.0159(11) Uani 1 1 d .
O10 O 0.8654(5) 0.2978(3) 0.9648(2) 0.0110(10) Uani 1 1 d .
O11 O 1.1075(5) 0.3402(2) 1.0072(2) 0.0111(10) Uani 1 1 d .
O16 O 0.6094(6) 0.3942(3) 0.9599(3) 0.0190(12) Uani 1 1 d .
O17 O 0.5235(6) 0.2476(2) 0.9351(2) 0.0146(11) Uani 1 1 d .
O18 O 0.6365(5) 0.3529(3) 0.7651(2) 0.0122(10) Uani 1 1 d .
O19 O 0.5106(5) 0.2622(2) 0.6936(2) 0.0131(11) Uani 1 1 d .
O5 O 1.2691(6) 0.1939(3) 0.8629(2) 0.0158(11) Uani 1 1 d .
H5A H 1.2975 0.1700 0.8319 0.024 Uiso 1 1 d R
H5B H 1.2002 0.2238 0.8497 0.024 Uiso 1 1 d R
O3 O 1.3276(6) -0.0866(3) 0.8682(2) 0.0162(11) Uani 1 1 d .
O20 O 0.8239(6) 0.4295(3) 0.0501(2) 0.0278(13) Uani 1 1 d G
H20A H 0.9129 0.4271 0.0397 0.042 Uiso 1 1 d G
H20B H 0.8075 0.4724 0.0638 0.042 Uiso 1 1 d G
O23 O 0.5000(10) 0.1071(2) 0.7500(3) 0.031(2) Uani 1 2 d SG
H23A H 0.5130 0.0848 0.7851 0.047 Uiso 0.50 1 d PG
H23B H 0.5147 0.0699 0.7273 0.047 Uiso 0.50 1 d PG
O22 O 1.0000(12) 0.0121(4) 0.7500(3) 0.035(2) Uani 1 2 d SG
H22A H 1.0445 -0.0221 0.7321 0.052 Uiso 0.50 1 d PG
H22B H 0.9393 0.0469 0.7555 0.052 Uiso 0.50 1 d PG
O21 O 0.1541(7) 0.3564(3) 0.8415(2) 0.0403(16) Uani 1 1 d G
H21A H 0.2078 0.3594 0.8109 0.060 Uiso 1 1 d G
H21B H 0.1135 0.3977 0.8472 0.060 Uiso 1 1 d G

loop_
_atom_site_aniso_label
_atom_site_aniso_U_11
_atom_site_aniso_U_22
_atom_site_aniso_U_33
_atom_site_aniso_U_23
_atom_site_aniso_U_13
_atom_site_aniso_U_12
Dy1 0.00695(19) 0.00963(18) 0.00641(18) 0.00014(12) -0.00169(13) -0.00047(12)
Dy2 0.0086(2) 0.01113(18) 0.00677(18) 0.00011(12) -0.00180(13) -0.00197(13)
P1 0.0053(9) 0.0074(8) 0.0080(8) 0.0005(6) -0.0005(7) -0.0001(7)
P2 0.0117(10) 0.0102(8) 0.0083(9) -0.0037(7) 0.0047(7) -0.0046(7)
P3 0.0048(9) 0.0083(8) 0.0041(8) -0.0011(6) -0.0034(7) -0.0002(7)
P4 0.0038(9) 0.0070(8) 0.0023(8) -0.0003(6) -0.0020(6) 0.0004(7)
P5 0.0046(13) 0.0107(12) 0.0042(12) 0.000 -0.0024(9) 0.000
O1 0.023(3) 0.022(3) 0.016(3) -0.001(2) 0.000(2) 0.008(2)
O2 0.022(3) 0.016(3) 0.014(3) -0.001(2) -0.005(2) 0.008(2)
O4 0.013(3) 0.015(2) 0.029(3) -0.001(2) 0.007(2) 0.001(2)
O6 0.012(3) 0.012(2) 0.010(2) -0.0009(19) -0.002(2) -0.006(2)
O8 0.014(3) 0.013(2) 0.010(2) 0.0016(19) 0.002(2) 0.001(2)
O7 0.020(3) 0.028(3) 0.019(3) -0.009(2) 0.004(2) -0.011(2)
O12 0.0110(13) 0.0117(13) 0.0115(13) -0.0002(9) -0.0003(9) 0.0006(9)
O15 0.016(3) 0.018(3) 0.011(3) -0.004(2) -0.006(2) 0.004(2)
O13 0.016(3) 0.012(2) 0.019(3) 0.001(2) 0.000(2) -0.001(2)
O14 0.018(3) 0.012(2) 0.013(3) -0.004(2) 0.001(2) -0.004(2)
O9 0.019(3) 0.017(3) 0.011(3) -0.003(2) -0.001(2) 0.003(2)
O10 0.003(2) 0.017(2) 0.013(3) -0.0015(19) -0.0024(19) 0.0010(19)
O11 0.006(3) 0.017(2) 0.009(2) 0.001(2) -0.0050(19) -0.004(2)
O16 0.012(3) 0.016(3) 0.030(3) 0.004(2) 0.002(2) 0.004(2)
O17 0.018(3) 0.016(2) 0.009(2) 0.000(2) 0.000(2) -0.006(2)
O18 0.010(3) 0.019(3) 0.008(2) 0.0041(19) -0.002(2) -0.005(2)
O19 0.017(3) 0.016(3) 0.005(2) -0.0005(19) -0.001(2) 0.002(2)
O5 0.014(3) 0.024(3) 0.010(3) 0.003(2) 0.001(2) -0.001(2)
O3 0.016(3) 0.013(2) 0.020(3) 0.000(2) 0.002(2) -0.002(2)
O20 0.021(3) 0.026(3) 0.036(3) -0.005(3) 0.001(3) 0.000(2)
O23 0.036(5) 0.035(5) 0.023(4) 0.000 0.000(4) 0.000
O22 0.031(5) 0.032(5) 0.042(5) 0.000 0.009(4) 0.000
O21 0.037(4) 0.040(4) 0.044(4) -0.001(3) 0.004(3) 0.003(3)

loop_
_atom_type_symbol
_atom_type_description
_atom_type_scat_dispersion_real
_atom_type_scat_dispersion_imag
_atom_type_scat_source
H H 0.0000 0.0000 'International Tables Vol C Tables 4.2.6.8 and 6.1.1.4'
O O 0.0106 0.0060 'International Tables Vol C Tables 4.2.6.8 and 6.1.1.4'
P P 0.1023 0.0942 'International Tables Vol C Tables 4.2.6.8 and 6.1.1.4'
Dy Dy -0.1892 4.4098 'International Tables Vol C Tables 4.2.6.8 and 6.1.1.4'

loop_
_geom_angle_atom_site_label_1
_geom_angle_atom_site_label_2
_geom_angle_atom_site_label_3
_geom_angle
_geom_angle_site_symmetry_1
_geom_angle_site_symmetry_3
O9 Dy1 O6 111.95(18) . .
O9 Dy1 O5 81.13(17) . .
O6 Dy1 O5 137.88(17) . .
O9 Dy1 O12 77.36(17) . .
O6 Dy1 O12 73.36(16) . .
O5 Dy1 O12 70.90(17) . .
O9 Dy1 O11 81.33(17) . 7_757
O6 Dy1 O11 142.00(16) . 7_757
O5 Dy1 O11 77.69(17) . 7_757
O12 Dy1 O11 144.21(16) . 7_757
O9 Dy1 O8 80.22(16) . 5_757
O6 Dy1 O8 74.22(16) . 5_757
O5 Dy1 O8 147.48(17) . 5_757
O12 Dy1 O8 129.52(16) . 5_757
O11 Dy1 O8 73.35(16) 7_757 5_757
O9 Dy1 O2 152.04(18) . .
O6 Dy1 O2 85.02(17) . .
O5 Dy1 O2 101.43(17) . .
O12 Dy1 O2 130.07(16) . .
O11 Dy1 O2 72.22(17) 7_757 .
O8 Dy1 O2 83.62(16) 5_757 .
O9 Dy1 O1 146.99(16) . .
O6 Dy1 O1 77.62(16) . .
O5 Dy1 O1 72.50(17) . .
O12 Dy1 O1 75.51(16) . .
O11 Dy1 O1 111.13(17) 7_757 .
O8 Dy1 O1 132.13(16) 5_757 .
O2 Dy1 O1 55.86(16) . .
O9 Dy1 P1 167.12(13) . .
O6 Dy1 P1 80.10(12) . .
O5 Dy1 P1 86.77(13) . .
O12 Dy1 P1 102.88(11) . .
O11 Dy1 P1 91.83(12) 7_757 .
O8 Dy1 P1 108.39(11) 5_757 .
O2 Dy1 P1 27.90(12) . .
O1 Dy1 P1 27.96(12) . .
O3 Dy2 O17 148.34(17) 3_455 .
O3 Dy2 O10 79.72(17) 3_455 .
O17 Dy2 O10 87.58(17) . .
O3 Dy2 O19 128.43(17) 3_455 2_656
O17 Dy2 O19 71.22(16) . 2_656
O10 Dy2 O19 150.91(16) . 2_656
O3 Dy2 O13 133.23(17) 3_455 .
O17 Dy2 O13 72.28(17) . .
O10 Dy2 O13 82.16(17) . .
O19 Dy2 O13 72.68(17) 2_656 .
O3 Dy2 O16 76.32(16) 3_455 .
O17 Dy2 O16 72.33(16) . .
O10 Dy2 O16 74.23(17) . .
O19 Dy2 O16 115.66(17) 2_656 .
O13 Dy2 O16 137.87(16) . .
O3 Dy2 O14 77.78(16) 3_455 .
O17 Dy2 O14 128.73(16) . .
O10 Dy2 O14 80.47(17) . .
O19 Dy2 O14 97.14(16) 2_656 .
O13 Dy2 O14 56.81(16) . .
O16 Dy2 O14 146.44(17) . .
O3 Dy2 O18 73.15(16) 3_455 .
O17 Dy2 O18 125.71(16) . .
O10 Dy2 O18 146.40(16) . .
O19 Dy2 O18 56.39(15) 2_656 .
O13 Dy2 O18 102.22(16) . .
O16 Dy2 O18 116.80(16) . .
O14 Dy2 O18 74.78(16) . .
O3 Dy2 O7 81.37(17) 3_455 3_455
O17 Dy2 O7 83.90(17) . 3_455
O10 Dy2 O7 127.80(16) . 3_455
O19 Dy2 O7 70.87(16) 2_656 3_455
O13 Dy2 O7 141.24(17) . 3_455
O16 Dy2 O7 54.10(17) . 3_455
O14 Dy2 O7 140.74(16) . 3_455
O18 Dy2 O7 67.46(15) . 3_455
O3 Dy2 P3 106.41(13) 3_455 .
O17 Dy2 P3 100.62(12) . .
O10 Dy2 P3 83.11(12) . .
O19 Dy2 P3 81.57(12) 2_656 .
O13 Dy2 P3 28.34(12) . .
O16 Dy2 P3 156.40(13) . .
O14 Dy2 P3 28.76(11) . .
O18 Dy2 P3 85.86(11) . .
O7 Dy2 P3 149.07(12) 3_455 .
O3 Dy2 P5 100.47(13) 3_455 .
O17 Dy2 P5 97.90(13) . .
O10 Dy2 P5 167.80(11) . .
O19 Dy2 P5 28.21(11) 2_656 .
O13 Dy2 P5 89.10(13) . .
O16 Dy2 P5 117.80(13) . .
O14 Dy2 P5 87.63(12) . .
O18 Dy2 P5 28.35(11) . .
O7 Dy2 P5 63.92(12) 3_455 .
P3 Dy2 P5 85.16(5) . .
O3 Dy2 P2 78.07(13) 3_455 3_455
O17 Dy2 P2 76.10(12) . 3_455
O10 Dy2 P2 101.11(12) . 3_455
O19 Dy2 P2 93.07(12) 2_656 3_455
O13 Dy2 P2 148.05(12) . 3_455
O16 Dy2 P2 27.04(13) . 3_455
O14 Dy2 P2 155.09(11) . 3_455
O18 Dy2 P2 92.43(11) . 3_455
O7 Dy2 P2 27.07(11) 3_455 3_455
P3 Dy2 P2 174.44(5) . 3_455
P5 Dy2 P2 90.82(5) . 3_455
O4 P1 O3 107.2(3) . .
O4 P1 O1 110.8(3) . .
O3 P1 O1 112.0(3) . .
O4 P1 O2 111.5(3) . .
O3 P1 O2 111.4(3) . .
O1 P1 O2 104.0(3) . .
O4 P1 Dy1 126.1(2) . .
O3 P1 Dy1 126.6(2) . .
O1 P1 Dy1 53.85(19) . .
O2 P1 Dy1 50.16(19) . .
O7 P2 O6 112.4(3) . .
O7 P2 O8 111.5(3) . .
O6 P2 O8 108.1(3) . .
O7 P2 O16 104.0(3) . 3_545
O6 P2 O16 110.7(3) . 3_545
O8 P2 O16 110.1(3) . 3_545
O7 P2 Dy2 55.5(2) . 3_545
O6 P2 Dy2 128.0(2) . 3_545
O8 P2 Dy2 123.6(2) . 3_545
O16 P2 Dy2 48.5(2) 3_545 3_545
O15 P3 O12 109.5(3) . .
O15 P3 O13 110.3(3) . .
O12 P3 O13 110.1(3) . .
O15 P3 O14 111.5(3) . .
O12 P3 O14 112.1(3) . .
O13 P3 O14 103.2(3) . .
O15 P3 Dy2 118.0(2) . .
O12 P3 Dy2 132.4(2) . .
O13 P3 Dy2 51.03(18) . .
O14 P3 Dy2 52.83(19) . .
O9 P4 O10 109.7(3) . .
O9 P4 O11 109.5(3) . .
O10 P4 O11 109.6(3) . .
O9 P4 O17 110.5(3) . 7_657
O10 P4 O17 109.7(3) . 7_657
O11 P4 O17 107.9(3) . 7_657
O18 P5 O18 114.3(4) . 2_656
O18 P5 O19 111.7(3) . .
O18 P5 O19 104.6(3) 2_656 .
O18 P5 O19 104.6(3) . 2_656
O18 P5 O19 111.7(3) 2_656 2_656
O19 P5 O19 109.9(4) . 2_656
O18 P5 Dy2 55.01(17) . .
O18 P5 Dy2 124.08(18) 2_656 .
O19 P5 Dy2 131.0(2) . .
O19 P5 Dy2 50.04(19) 2_656 .
O18 P5 Dy2 124.09(18) . 2_656
O18 P5 Dy2 55.01(17) 2_656 2_656
O19 P5 Dy2 50.04(19) . 2_656
O19 P5 Dy2 131.0(2) 2_656 2_656
Dy2 P5 Dy2 178.62(9) . 2_656
P1 O1 Dy1 98.2(2) . .
P1 O2 Dy1 101.9(3) . .
P2 O6 Dy1 149.3(3) . .
P2 O8 Dy1 127.9(3) . 5_757
P2 O7 Dy2 97.5(3) . 3_545
P3 O12 Dy1 151.3(3) . .
P3 O13 Dy2 100.6(2) . .
P3 O14 Dy2 98.4(2) . .
P4 O9 Dy1 168.6(3) . .
P4 O10 Dy2 158.5(3) . .
P4 O11 Dy1 143.7(3) . 7_757
P2 O16 Dy2 104.4(3) 3_455 .
P4 O17 Dy2 144.1(3) 7_657 .
P5 O18 Dy2 96.6(2) . .
P5 O19 Dy2 101.8(2) . 2_656
P1 O3 Dy2 155.7(3) . 3_545

loop_
_geom_bond_atom_site_label_1
_geom_bond_atom_site_label_2
_geom_bond_distance
_geom_bond_site_symmetry_2
Dy1 O9 2.266(5) .
Dy1 O6 2.319(4) .
Dy1 O5 2.329(5) .
Dy1 O12 2.350(5) .
Dy1 O11 2.365(5) 7_757
Dy1 O8 2.403(4) 5_757
Dy1 O2 2.436(5) .
Dy1 O1 2.532(5) .
Dy1 P1 3.1038(18) .
Dy2 O3 2.265(5) 3_455
Dy2 O17 2.305(5) .
Dy2 O10 2.320(5) .
Dy2 O19 2.406(5) 2_656
Dy2 O13 2.431(5) .
Dy2 O16 2.454(5) .
Dy2 O14 2.475(5) .
Dy2 O18 2.535(4) .
Dy2 O7 2.634(6) 3_455
Dy2 P3 3.0728(18) .
Dy2 P5 3.0735(8) .
Dy2 P2 3.1708(19) 3_455
P1 O4 1.461(5) .
P1 O3 1.465(5) .
P1 O1 1.470(5) .
P1 O2 1.484(5) .
P2 O7 1.455(5) .
P2 O6 1.465(5) .
P2 O8 1.478(5) .
P2 O16 1.489(5) 3_545
P2 Dy2 3.1709(19) 3_545
P3 O15 1.462(5) .
P3 O12 1.464(5) .
P3 O13 1.484(5) .
P3 O14 1.495(5) .
P4 O9 1.460(5) .
P4 O10 1.460(5) .
P4 O11 1.472(5) .
P4 O17 1.487(5) 7_657
P5 O18 1.469(5) .
P5 O18 1.469(5) 2_656
P5 O19 1.484(5) .
P5 O19 1.484(5) 2_656
P5 Dy2 3.0736(8) 2_656
O8 Dy1 2.403(4) 5_757
O7 Dy2 2.634(6) 3_545
O11 Dy1 2.365(5) 7_757
O16 P2 1.488(5) 3_455
O17 P4 1.487(5) 7_657
O19 Dy2 2.406(5) 2_656
O3 Dy2 2.265(5) 3_545
